data_7043605
loop_
_publ_author_name
'Ruiz, Javier'
'Garc\'ia, Luc\'ia'
'Vivanco, Maril\'in'
'Sol, Daniel'
'Garcia-Granda, Santiago'

_publ_section_title
;
 Half-sandwich iron(II) complexes with protic acyclic diaminocarbene
 ligands: synthesis, deprotonation and metalation reactions
;
_journal_name_full 'Dalton Trans.'
_journal_paper_doi 10.1039/C7DT02049J
_journal_year 2017
_chemical_formula_sum 'C43 H41 Au Fe N3 O P'
_chemical_formula_weight 899.57
_space_group_crystal_system monoclinic
_space_group_IT_number 14
_space_group_name_Hall '-P 2ybc'
_space_group_name_H-M_alt 'P 1 21/c 1'
_symmetry_space_group_name_Hall '-P 2ybc'
_symmetry_space_group_name_H-M 'P 1 21/c 1'
_atom_sites_solution_hydrogens geom
_audit_creation_method SHELXL-2014/7
_audit_update_record
;
2017-07-05 deposited with the CCDC.
2017-07-13 downloaded from the CCDC.
;
_cell_angle_alpha 90
_cell_angle_beta 115.888(3)
_cell_angle_gamma 90
_cell_formula_units_Z 4
_cell_length_a 14.9700(4)
_cell_length_b 11.9984(3)
_cell_length_c 23.0740(6)
_cell_measurement_reflns_used 6999
_cell_measurement_temperature 100.2(2)
_cell_measurement_theta_max 70
_cell_measurement_theta_min 4
_cell_volume 3728.56(19)
_computing_cell_refinement
;
CrysAlisPro, Agilent Technologies,
Version 1.171.34.49 (release 20-01-2011 CrysAlis171 .NET)
(compiled Jan 20 2011,15:58:25)
;
_computing_data_collection
;
CrysAlisPro, Agilent Technologies,
Version 1.171.34.49 (release 20-01-2011 CrysAlis171 .NET)
(compiled Jan 20 2011,15:58:25)
;
_computing_data_reduction
;
CrysAlisPro, Agilent Technologies,
Version 1.171.34.49 (release 20-01-2011 CrysAlis171 .NET)
(compiled Jan 20 2011,15:58:25)
;
_computing_molecular_graphics 'Ortep-3 (Farrugia,2012)'
_computing_publication_material 'WINGX Publications Routines (Farrugia, 2012)'
_computing_structure_refinement 'SHELXL-2014/7 (Sheldrick, 2014)'
_computing_structure_solution 'SIR2011 (Burla et al., 2007)'
_diffrn_ambient_temperature 100.0(2)
_diffrn_detector_area_resol_mean 10.2673
_diffrn_measured_fraction_theta_full 0.997
_diffrn_measured_fraction_theta_max 0.980
_diffrn_measurement_device_type 'Xcalibur, Ruby, Gemini'
_diffrn_measurement_method '\w scans'
_diffrn_radiation_type CuK\a
_diffrn_radiation_wavelength 1.54184
_diffrn_reflns_av_R_equivalents 0.0344
_diffrn_reflns_av_unetI/netI 0.0387
_diffrn_reflns_Laue_measured_fraction_full 0.997
_diffrn_reflns_Laue_measured_fraction_max 0.980
_diffrn_reflns_limit_h_max 16
_diffrn_reflns_limit_h_min -18
_diffrn_reflns_limit_k_max 14
_diffrn_reflns_limit_k_min -14
_diffrn_reflns_limit_l_max 27
_diffrn_reflns_limit_l_min -20
_diffrn_reflns_number 17805
_diffrn_reflns_point_group_measured_fraction_full 0.997
_diffrn_reflns_point_group_measured_fraction_max 0.980
_diffrn_reflns_theta_full 67.684
_diffrn_reflns_theta_max 70.695
_diffrn_reflns_theta_min 4.087
_diffrn_source 'Enhance (Cu) X-ray Source'
_exptl_absorpt_coefficient_mu 11.103
_exptl_absorpt_correction_T_max 0.698
_exptl_absorpt_correction_T_min 0.353
_exptl_absorpt_correction_type refdelf
_exptl_absorpt_process_details
;
Parkin S,Moezzi B & Hope H, (1995) J. Appl. Cryst. 28, 53-56
Cubic fit to sin(theta)/lambda - 24 parameters
;
_exptl_crystal_colour yellow
_exptl_crystal_density_diffrn 1.603
_exptl_crystal_description prismatic
_exptl_crystal_F_000 1792
_exptl_crystal_size_max 0.155
_exptl_crystal_size_mid 0.089
_exptl_crystal_size_min 0.033
_refine_diff_density_max 2.907
_refine_diff_density_min -0.677
_refine_diff_density_rms 0.227
_refine_ls_extinction_method none
_refine_ls_goodness_of_fit_ref 1.163
_refine_ls_hydrogen_treatment constr
_refine_ls_matrix_type full
_refine_ls_number_parameters 435
_refine_ls_number_reflns 7024
_refine_ls_number_restraints 0
_refine_ls_restrained_S_all 1.163
_refine_ls_R_factor_all 0.0714
_refine_ls_R_factor_gt 0.0636
_refine_ls_shift/su_max 0.000
_refine_ls_shift/su_mean 0.000
_refine_ls_structure_factor_coef Fsqd
_refine_ls_weighting_details 'w=1/[\s^2^(Fo^2^)+(0.0969P)^2^] where P=(Fo^2^+2Fc^2^)/3'
_refine_ls_weighting_scheme calc
_refine_ls_wR_factor_gt 0.1498
_refine_ls_wR_factor_ref 0.1565
_reflns_Friedel_coverage 0.000
_reflns_number_gt 6036
_reflns_number_total 7024
_reflns_threshold_expression 'I > 2\s(I)'
_cod_data_source_file c7dt02049j2.cif
_cod_data_source_block shelx_CCDC1
_cod_database_code 7043605
_shelx_shelxl_version_number 2014/7
_shelx_space_group_comment
;
The symmetry employed for this shelxl refinement is uniquely defined
by the following loop, which should always be used as a source of
symmetry information in preference to the above space-group names.
They are only intended as comments.
;

loop_
_space_group_symop_operation_xyz
'x, y, z'
'-x, y+1/2, -z+1/2'
'-x, -y, -z'
'x, -y-1/2, z-1/2'

loop_
_atom_site_label
_atom_site_type_symbol
_atom_site_fract_x
_atom_site_fract_y
_atom_site_fract_z
_atom_site_U_iso_or_equiv
_atom_site_adp_type
_atom_site_occupancy
_atom_site_site_symmetry_order
_atom_site_calc_flag
_atom_site_refinement_flags_posn
_atom_site_refinement_flags_adp
Au1 Au 0.13172(2) 0.05294(2) 0.62972(2) 0.05860(13) Uani 1 1 d . .
Fe1 Fe 0.14202(9) -0.17400(12) 0.81223(6) 0.0723(3) Uani 1 1 d . .
P1 P 0.15550(13) 0.18143(15) 0.56729(8) 0.0621(4) Uani 1 1 d . .
N1 N 0.0981(5) -0.0618(6) 0.6833(3) 0.0677(15) Uani 1 1 d . .
N2 N 0.3652(5) -0.1052(6) 0.8797(3) 0.0679(14) Uani 1 1 d . .
N3 N 0.2505(4) -0.0619(5) 0.7760(3) 0.0595(12) Uani 1 1 d . .
O1 O 0.1994(9) -0.3857(10) 0.7792(5) 0.132(3) Uani 1 1 d . .
C1 C 0.1520(5) -0.0896(7) 0.7433(4) 0.0643(15) Uani 1 1 d . .
C2 C 0.2760(5) -0.1112(6) 0.8371(3) 0.0591(14) Uani 1 1 d . .
C3 C 0.1774(8) -0.3058(12) 0.7939(5) 0.095(3) Uani 1 1 d . .
C4 C -0.0034(7) -0.1027(11) 0.6518(5) 0.097(3) Uani 1 1 d . .
H4A H -0.0484 -0.0434 0.6485 0.145 Uiso 1 1 calc R U
H4B H -0.0116 -0.1627 0.6766 0.145 Uiso 1 1 calc R U
H4C H -0.0171 -0.1291 0.6094 0.145 Uiso 1 1 calc R U
C5 C 0.1307(6) -0.1525(10) 0.8986(4) 0.120(4) Uani 1 1 d G .
H5 H 0.1841 -0.1501 0.9393 0.144 Uiso 1 1 calc R U
C6 C 0.0884(8) -0.0599(7) 0.8573(5) 0.135(4) Uani 1 1 d G .
H6 H 0.1093 0.0138 0.8662 0.162 Uiso 1 1 calc R U
C7 C 0.0086(7) -0.0995(10) 0.8002(5) 0.135(4) Uani 1 1 d G .
H7 H -0.0320 -0.0563 0.7650 0.162 Uiso 1 1 calc R U
C8 C 0.0015(6) -0.2166(10) 0.8062(4) 0.136(4) Uani 1 1 d G .
H8 H -0.0444 -0.2636 0.7756 0.163 Uiso 1 1 calc R U
C9 C 0.0770(7) -0.2493(8) 0.8670(5) 0.136(4) Uani 1 1 d G .
H9 H 0.0891 -0.3215 0.8833 0.163 Uiso 1 1 calc R U
C10 C 0.3949(6) -0.1545(7) 0.9413(4) 0.0702(17) Uani 1 1 d . .
C11 C 0.4414(5) -0.2595(7) 0.9534(4) 0.0677(16) Uani 1 1 d . .
C12 C 0.4767(6) -0.3026(8) 1.0147(4) 0.077(2) Uani 1 1 d . .
H12 H 0.5077 -0.3719 1.0231 0.092 Uiso 1 1 calc R U
C13 C 0.4677(8) -0.2466(9) 1.0641(4) 0.091(3) Uani 1 1 d . .
H13 H 0.4914 -0.2781 1.1050 0.110 Uiso 1 1 calc R U
C14 C 0.4236(12) -0.1444(10) 1.0523(5) 0.113(4) Uani 1 1 d . .
H14 H 0.4171 -0.1066 1.0855 0.136 Uiso 1 1 calc R U
C15 C 0.3877(10) -0.0950(9) 0.9912(4) 0.097(3) Uani 1 1 d . .
C16 C 0.4537(7) -0.3169(8) 0.9005(4) 0.081(2) Uani 1 1 d . .
H16A H 0.3921 -0.3514 0.8723 0.121 Uiso 1 1 calc R U
H16B H 0.5043 -0.3729 0.9183 0.121 Uiso 1 1 calc R U
H16C H 0.4725 -0.2638 0.8768 0.121 Uiso 1 1 calc R U
C17 C 0.3420(16) 0.0223(11) 0.9793(6) 0.135(6) Uani 1 1 d . .
H17A H 0.3912 0.0759 0.9820 0.202 Uiso 1 1 calc R U
H17B H 0.3192 0.0390 1.0113 0.202 Uiso 1 1 calc R U
H17C H 0.2871 0.0254 0.9373 0.202 Uiso 1 1 calc R U
C18 C 0.3134(5) -0.0063(6) 0.7541(3) 0.0580(13) Uani 1 1 d . .
C19 C 0.3335(5) 0.1068(7) 0.7680(3) 0.0673(16) Uani 1 1 d . .
C20 C 0.3964(5) 0.1598(7) 0.7456(4) 0.0722(18) Uani 1 1 d . .
H20 H 0.4126 0.2346 0.7549 0.087 Uiso 1 1 calc R U
C21 C 0.4343(6) 0.1000(8) 0.7096(4) 0.076(2) Uani 1 1 d . .
H21 H 0.4744 0.1360 0.6940 0.092 Uiso 1 1 calc R U
C22 C 0.4137(5) -0.0114(8) 0.6968(4) 0.0727(19) Uani 1 1 d . .
H22 H 0.4400 -0.0494 0.6726 0.087 Uiso 1 1 calc R U
C23 C 0.3538(5) -0.0687(7) 0.7195(3) 0.0622(15) Uani 1 1 d . .
C24 C 0.2903(7) 0.1683(7) 0.8059(4) 0.0785(19) Uani 1 1 d . .
H24A H 0.2199 0.1561 0.7872 0.118 Uiso 1 1 calc R U
H24B H 0.3033 0.2465 0.8053 0.118 Uiso 1 1 calc R U
H24C H 0.3198 0.1419 0.8495 0.118 Uiso 1 1 calc R U
C25 C 0.3345(6) -0.1906(7) 0.7090(4) 0.0708(17) Uani 1 1 d . .
H25A H 0.3626 -0.2283 0.7497 0.106 Uiso 1 1 calc R U
H25B H 0.3643 -0.2183 0.6825 0.106 Uiso 1 1 calc R U
H25C H 0.2642 -0.2035 0.6879 0.106 Uiso 1 1 calc R U
C26 C 0.2117(5) 0.1282(7) 0.5170(3) 0.0690(17) Uani 1 1 d . .
C27 C 0.2391(6) 0.0180(9) 0.5235(5) 0.079(2) Uani 1 1 d . .
H27 H 0.2339 -0.0247 0.5555 0.095 Uiso 1 1 calc R U
C28 C 0.2744(8) -0.0308(12) 0.4828(6) 0.101(3) Uani 1 1 d . .
H28 H 0.2913 -0.1060 0.4868 0.121 Uiso 1 1 calc R U
C29 C 0.2840(9) 0.0334(14) 0.4368(6) 0.107(4) Uani 1 1 d . .
H29 H 0.3069 0.0011 0.4091 0.128 Uiso 1 1 calc R U
C30 C 0.2605(7) 0.1449(12) 0.4307(5) 0.096(3) Uani 1 1 d . .
H30 H 0.2701 0.1881 0.4004 0.116 Uiso 1 1 calc R U
C31 C 0.2225(6) 0.1929(9) 0.4698(4) 0.083(2) Uani 1 1 d . .
H31 H 0.2042 0.2677 0.4648 0.099 Uiso 1 1 calc R U
C32 C 0.0408(6) 0.2479(7) 0.5113(3) 0.0672(16) Uani 1 1 d . .
C33 C -0.0486(6) 0.1946(6) 0.4952(4) 0.0675(16) Uani 1 1 d . .
H33 H -0.0503 0.1257 0.5132 0.081 Uiso 1 1 calc R U
C34 C -0.1362(6) 0.2444(8) 0.4519(4) 0.080(2) Uani 1 1 d . .
H34 H -0.1969 0.2097 0.4415 0.096 Uiso 1 1 calc R U
C35 C -0.1330(7) 0.3463(8) 0.4242(5) 0.086(2) Uani 1 1 d . .
H35 H -0.1918 0.3794 0.3952 0.104 Uiso 1 1 calc R U
C36 C -0.0427(8) 0.3997(8) 0.4394(5) 0.085(2) Uani 1 1 d . .
H36 H -0.0409 0.4670 0.4200 0.102 Uiso 1 1 calc R U
C37 C 0.0438(6) 0.3515(7) 0.4837(4) 0.0773(19) Uani 1 1 d . .
H37 H 0.1042 0.3876 0.4954 0.093 Uiso 1 1 calc R U
C38 C 0.2319(6) 0.2968(7) 0.6139(4) 0.077(2) Uani 1 1 d . .
C39 C 0.3215(7) 0.3280(9) 0.6140(5) 0.092(3) Uani 1 1 d . .
H39 H 0.3452 0.2918 0.5880 0.111 Uiso 1 1 calc R U
C40 C 0.3744(9) 0.4145(11) 0.6542(6) 0.110(4) Uani 1 1 d . .
H40 H 0.4346 0.4359 0.6550 0.132 Uiso 1 1 calc R U
C41 C 0.3406(11) 0.4696(9) 0.6929(7) 0.118(5) Uani 1 1 d . .
H41 H 0.3770 0.5282 0.7189 0.141 Uiso 1 1 calc R U
C42 C 0.2519(10) 0.4372(8) 0.6928(6) 0.110(4) Uani 1 1 d . .
H42 H 0.2293 0.4728 0.7198 0.132 Uiso 1 1 calc R U
C43 C 0.1969(7) 0.3524(8) 0.6530(4) 0.085(2) Uani 1 1 d . .
H43 H 0.1364 0.3322 0.6522 0.102 Uiso 1 1 calc R U

loop_
_atom_site_aniso_label
_atom_site_aniso_U_11
_atom_site_aniso_U_22
_atom_site_aniso_U_33
_atom_site_aniso_U_23
_atom_site_aniso_U_13
_atom_site_aniso_U_12
Au1 0.05421(18) 0.0661(2) 0.05299(19) 0.00292(10) 0.02107(13) -0.00143(10)
Fe1 0.0622(6) 0.0916(8) 0.0704(7) 0.0210(6) 0.0358(5) 0.0079(5)
P1 0.0580(8) 0.0613(9) 0.0596(9) 0.0045(7) 0.0188(7) -0.0041(7)
N1 0.059(3) 0.084(4) 0.058(3) 0.009(3) 0.025(3) -0.010(3)
N2 0.070(4) 0.074(4) 0.054(3) 0.007(3) 0.023(3) 0.007(3)
N3 0.060(3) 0.066(3) 0.053(3) 0.005(2) 0.024(2) 0.008(2)
O1 0.161(9) 0.106(7) 0.129(7) 0.003(6) 0.063(7) -0.016(6)
C1 0.058(3) 0.075(4) 0.063(4) 0.006(3) 0.030(3) 0.002(3)
C2 0.067(4) 0.058(3) 0.059(3) 0.003(3) 0.034(3) 0.006(3)
C3 0.077(5) 0.115(8) 0.089(6) -0.009(6) 0.033(5) -0.012(5)
C4 0.066(4) 0.135(9) 0.072(5) 0.021(5) 0.015(4) -0.026(5)
C5 0.141(10) 0.137(11) 0.114(8) 0.028(8) 0.086(9) 0.027(9)
C6 0.120(7) 0.163(10) 0.148(9) 0.056(8) 0.083(6) 0.047(7)
C7 0.120(7) 0.163(10) 0.148(9) 0.056(8) 0.083(6) 0.047(7)
C8 0.092(5) 0.198(11) 0.134(7) 0.067(8) 0.063(5) 0.003(6)
C9 0.092(5) 0.198(11) 0.134(7) 0.067(8) 0.063(5) 0.003(6)
C10 0.071(4) 0.075(4) 0.056(4) 0.003(3) 0.020(3) 0.001(3)
C11 0.055(3) 0.073(4) 0.066(4) 0.008(3) 0.019(3) -0.004(3)
C12 0.065(4) 0.083(5) 0.068(4) 0.014(4) 0.016(3) -0.001(4)
C13 0.109(7) 0.082(6) 0.061(4) 0.011(4) 0.017(4) -0.007(5)
C14 0.178(12) 0.094(7) 0.061(5) 0.001(5) 0.046(6) 0.006(7)
C15 0.150(10) 0.075(5) 0.060(4) 0.007(4) 0.039(5) 0.011(6)
C16 0.077(5) 0.084(5) 0.084(5) 0.019(4) 0.038(4) 0.012(4)
C17 0.25(2) 0.083(6) 0.078(6) 0.007(5) 0.081(9) 0.035(9)
C18 0.055(3) 0.068(4) 0.047(3) 0.006(3) 0.019(3) 0.003(3)
C19 0.059(3) 0.078(4) 0.053(3) 0.005(3) 0.013(3) 0.002(3)
C20 0.058(3) 0.074(4) 0.071(4) 0.011(3) 0.015(3) -0.006(3)
C21 0.059(4) 0.092(5) 0.074(4) 0.021(4) 0.026(3) -0.002(4)
C22 0.056(3) 0.100(6) 0.065(4) 0.010(4) 0.029(3) 0.004(4)
C23 0.052(3) 0.077(4) 0.055(3) 0.004(3) 0.020(3) 0.007(3)
C24 0.085(5) 0.069(4) 0.077(5) -0.003(4) 0.031(4) 0.001(4)
C25 0.074(4) 0.078(5) 0.062(4) -0.002(3) 0.031(3) 0.006(3)
C26 0.053(3) 0.088(5) 0.059(4) 0.010(3) 0.017(3) -0.009(3)
C27 0.072(4) 0.090(6) 0.081(5) 0.014(4) 0.038(4) 0.009(4)
C28 0.088(6) 0.126(9) 0.106(7) 0.015(6) 0.058(6) 0.017(6)
C29 0.086(6) 0.149(12) 0.098(7) -0.006(7) 0.052(6) 0.000(7)
C30 0.076(5) 0.144(10) 0.075(5) 0.021(6) 0.037(4) -0.009(6)
C31 0.069(4) 0.099(6) 0.076(5) 0.015(4) 0.028(4) -0.008(4)
C32 0.066(4) 0.066(4) 0.057(3) 0.002(3) 0.016(3) 0.001(3)
C33 0.069(4) 0.062(4) 0.063(4) 0.001(3) 0.022(3) 0.000(3)
C34 0.069(4) 0.077(5) 0.078(5) 0.000(4) 0.016(4) -0.002(4)
C35 0.088(5) 0.066(4) 0.078(5) -0.001(4) 0.011(4) 0.007(4)
C36 0.092(6) 0.070(5) 0.078(5) 0.013(4) 0.021(4) 0.012(4)
C37 0.071(4) 0.066(4) 0.078(5) 0.006(4) 0.017(4) -0.005(3)
C38 0.072(4) 0.066(4) 0.070(4) 0.012(3) 0.009(3) -0.005(3)
C39 0.075(5) 0.090(6) 0.080(5) 0.025(4) 0.006(4) -0.023(4)
C40 0.093(7) 0.097(7) 0.091(7) 0.028(6) -0.005(6) -0.035(6)
C41 0.110(9) 0.071(5) 0.099(8) 0.011(5) -0.021(7) -0.018(6)
C42 0.115(9) 0.069(5) 0.088(7) -0.002(4) -0.009(6) 0.009(5)
C43 0.083(5) 0.069(5) 0.076(5) 0.003(4) 0.011(4) 0.004(4)

loop_
_atom_type_symbol
_atom_type_description
_atom_type_scat_dispersion_real
_atom_type_scat_dispersion_imag
_atom_type_scat_source
C C 0.0181 0.0091 'International Tables Vol C Tables 4.2.6.8 and 6.1.1.4'
H H 0.0000 0.0000 'International Tables Vol C Tables 4.2.6.8 and 6.1.1.4'
N N 0.0311 0.0180 'International Tables Vol C Tables 4.2.6.8 and 6.1.1.4'
O O 0.0492 0.0322 'International Tables Vol C Tables 4.2.6.8 and 6.1.1.4'
P P 0.2955 0.4335 'International Tables Vol C Tables 4.2.6.8 and 6.1.1.4'
Fe Fe -1.1336 3.1974 'International Tables Vol C Tables 4.2.6.8 and 6.1.1.4'
Au Au -4.4197 7.2980 'International Tables Vol C Tables 4.2.6.8 and 6.1.1.4'

loop_
_geom_angle_atom_site_label_1
_geom_angle_atom_site_label_2
_geom_angle_atom_site_label_3
_geom_angle
N1 Au1 P1 175.43(19)
C3 Fe1 C1 97.5(4)
C3 Fe1 C2 92.2(4)
C1 Fe1 C2 67.0(3)
C3 Fe1 C6 157.7(5)
C1 Fe1 C6 104.5(4)
C2 Fe1 C6 99.7(4)
C3 Fe1 C5 119.6(5)
C1 Fe1 C5 141.5(4)
C2 Fe1 C5 99.9(3)
C6 Fe1 C5 39.80(15)
C3 Fe1 C7 135.6(5)
C1 Fe1 C7 94.5(3)
C2 Fe1 C7 131.6(4)
C6 Fe1 C7 39.76(16)
C5 Fe1 C7 66.63(19)
C3 Fe1 C9 91.4(5)
C1 Fe1 C9 159.1(3)
C2 Fe1 C9 131.7(3)
C6 Fe1 C9 66.53(17)
C5 Fe1 C9 39.55(13)
C7 Fe1 C9 66.32(16)
C3 Fe1 C8 99.3(5)
C1 Fe1 C8 120.1(3)
C2 Fe1 C8 165.2(4)
C6 Fe1 C8 66.49(18)
C5 Fe1 C8 66.35(16)
C7 Fe1 C8 39.49(14)
C9 Fe1 C8 39.37(13)
C38 P1 C26 107.3(4)
C38 P1 C32 103.9(4)
C26 P1 C32 104.9(3)
C38 P1 Au1 112.3(3)
C26 P1 Au1 114.5(3)
C32 P1 Au1 113.1(3)
C1 N1 C4 118.1(6)
C1 N1 Au1 127.5(5)
C4 N1 Au1 113.7(5)
C2 N2 C10 121.1(7)
C1 N3 C2 101.7(6)
C1 N3 C18 129.9(6)
C2 N3 C18 128.3(6)
N1 C1 N3 122.6(6)
N1 C1 Fe1 140.1(6)
N3 C1 Fe1 97.2(5)
N2 C2 N3 118.8(6)
N2 C2 Fe1 146.8(5)
N3 C2 Fe1 94.1(4)
O1 C3 Fe1 175.9(11)
N1 C4 H4A 109.5
N1 C4 H4B 109.5
H4A C4 H4B 109.5
N1 C4 H4C 109.5
H4A C4 H4C 109.5
H4B C4 H4C 109.5
C9 C5 C6 108.0
C9 C5 Fe1 70.9(3)
C6 C5 Fe1 69.8(3)
C9 C5 H5 126.0
C6 C5 H5 126.0
Fe1 C5 H5 124.9
C5 C6 C7 108.0
C5 C6 Fe1 70.4(3)
C7 C6 Fe1 70.6(3)
C5 C6 H6 126.0
C7 C6 H6 126.0
Fe1 C6 H6 124.6
C8 C7 C6 108.0
C8 C7 Fe1 70.8(3)
C6 C7 Fe1 69.7(3)
C8 C7 H7 126.0
C6 C7 H7 126.0
Fe1 C7 H7 125.1
C7 C8 C9 108.0
C7 C8 Fe1 69.7(3)
C9 C8 Fe1 70.2(3)
C7 C8 H8 126.0
C9 C8 H8 126.0
Fe1 C8 H8 125.7
C5 C9 C8 108.0
C5 C9 Fe1 69.6(3)
C8 C9 Fe1 70.4(3)
C5 C9 H9 126.0
C8 C9 H9 126.0
Fe1 C9 H9 125.6
C15 C10 C11 120.2(7)
C15 C10 N2 120.6(8)
C11 C10 N2 118.9(7)
C12 C11 C10 118.4(8)
C12 C11 C16 122.8(8)
C10 C11 C16 118.8(7)
C13 C12 C11 122.2(9)
C13 C12 H12 118.9
C11 C12 H12 118.9
C14 C13 C12 119.1(8)
C14 C13 H13 120.4
C12 C13 H13 120.4
C13 C14 C15 121.4(10)
C13 C14 H14 119.3
C15 C14 H14 119.3
C14 C15 C10 118.6(10)
C14 C15 C17 120.8(9)
C10 C15 C17 120.6(8)
C11 C16 H16A 109.5
C11 C16 H16B 109.5
H16A C16 H16B 109.5
C11 C16 H16C 109.5
H16A C16 H16C 109.5
H16B C16 H16C 109.5
C15 C17 H17A 109.5
C15 C17 H17B 109.5
H17A C17 H17B 109.5
C15 C17 H17C 109.5
H17A C17 H17C 109.5
H17B C17 H17C 109.5
C19 C18 C23 123.0(6)
C19 C18 N3 119.0(6)
C23 C18 N3 117.9(6)
C18 C19 C20 117.7(7)
C18 C19 C24 120.8(7)
C20 C19 C24 121.5(8)
C21 C20 C19 119.9(8)
C21 C20 H20 120.0
C19 C20 H20 120.0
C20 C21 C22 121.2(7)
C20 C21 H21 119.4
C22 C21 H21 119.4
C21 C22 C23 121.2(7)
C21 C22 H22 119.4
C23 C22 H22 119.4
C22 C23 C18 117.0(7)
C22 C23 C25 122.1(7)
C18 C23 C25 120.9(7)
C19 C24 H24A 109.5
C19 C24 H24B 109.5
H24A C24 H24B 109.5
C19 C24 H24C 109.5
H24A C24 H24C 109.5
H24B C24 H24C 109.5
C23 C25 H25A 109.5
C23 C25 H25B 109.5
H25A C25 H25B 109.5
C23 C25 H25C 109.5
H25A C25 H25C 109.5
H25B C25 H25C 109.5
C27 C26 C31 119.3(8)
C27 C26 P1 117.8(6)
C31 C26 P1 122.8(7)
C26 C27 C28 120.9(9)
C26 C27 H27 119.5
C28 C27 H27 119.5
C29 C28 C27 119.1(12)
C29 C28 H28 120.5
C27 C28 H28 120.5
C28 C29 C30 121.1(11)
C28 C29 H29 119.4
C30 C29 H29 119.4
C29 C30 C31 119.9(9)
C29 C30 H30 120.0
C31 C30 H30 120.0
C30 C31 C26 119.6(10)
C30 C31 H31 120.2
C26 C31 H31 120.2
C33 C32 C37 120.5(7)
C33 C32 P1 119.4(6)
C37 C32 P1 120.1(6)
C32 C33 C34 119.6(8)
C32 C33 H33 120.2
C34 C33 H33 120.2
C33 C34 C35 119.8(8)
C33 C34 H34 120.1
C35 C34 H34 120.1
C34 C35 C36 120.9(8)
C34 C35 H35 119.6
C36 C35 H35 119.6
C37 C36 C35 119.1(9)
C37 C36 H36 120.4
C35 C36 H36 120.4
C36 C37 C32 120.1(8)
C36 C37 H37 120.0
C32 C37 H37 120.0
C39 C38 C43 120.2(9)
C39 C38 P1 124.3(8)
C43 C38 P1 115.4(7)
C38 C39 C40 118.2(13)
C38 C39 H39 120.9
C40 C39 H39 120.9
C41 C40 C39 122.0(12)
C41 C40 H40 119.0
C39 C40 H40 119.0
C40 C41 C42 119.4(10)
C40 C41 H41 120.3
C42 C41 H41 120.3
C43 C42 C41 120.1(14)
C43 C42 H42 119.9
C41 C42 H42 119.9
C42 C43 C38 120.1(11)
C42 C43 H43 120.0
C38 C43 H43 120.0

loop_
_geom_bond_atom_site_label_1
_geom_bond_atom_site_label_2
_geom_bond_distance
Au1 N1 2.055(6)
Au1 P1 2.2419(17)
Fe1 C3 1.776(15)
Fe1 C1 1.945(7)
Fe1 C2 1.979(7)
Fe1 C6 2.082(9)
Fe1 C5 2.090(8)
Fe1 C7 2.094(8)
Fe1 C9 2.107(7)
Fe1 C8 2.109(8)
P1 C38 1.819(8)
P1 C26 1.822(8)
P1 C32 1.821(7)
N1 C1 1.306(10)
N1 C4 1.453(11)
N2 C2 1.268(10)
N2 C10 1.420(10)
N3 C1 1.373(10)
N3 C2 1.419(9)
N3 C18 1.416(9)
O1 C3 1.113(16)
C4 H4A 0.9600
C4 H4B 0.9600
C4 H4C 0.9600
C5 C9 1.4200
C5 C6 1.4200
C5 H5 0.9300
C6 C7 1.4200
C6 H6 0.9300
C7 C8 1.4200
C7 H7 0.9300
C8 C9 1.4200
C8 H8 0.9300
C9 H9 0.9300
C10 C15 1.399(13)
C10 C11 1.407(12)
C11 C12 1.377(11)
C11 C16 1.480(13)
C12 C13 1.380(15)
C12 H12 0.9300
C13 C14 1.363(17)
C13 H13 0.9300
C14 C15 1.402(14)
C14 H14 0.9300
C15 C17 1.537(16)
C16 H16A 0.9600
C16 H16B 0.9600
C16 H16C 0.9600
C17 H17A 0.9600
C17 H17B 0.9600
C17 H17C 0.9600
C18 C19 1.396(12)
C18 C23 1.409(10)
C19 C20 1.408(11)
C19 C24 1.490(12)
C20 C21 1.392(14)
C20 H20 0.9300
C21 C22 1.375(14)
C21 H21 0.9300
C22 C23 1.399(11)
C22 H22 0.9300
C23 C25 1.490(12)
C24 H24A 0.9600
C24 H24B 0.9600
C24 H24C 0.9600
C25 H25A 0.9600
C25 H25B 0.9600
C25 H25C 0.9600
C26 C27 1.372(13)
C26 C31 1.403(11)
C27 C28 1.393(15)
C27 H27 0.9300
C28 C29 1.371(18)
C28 H28 0.9300
C29 C30 1.375(19)
C29 H29 0.9300
C30 C31 1.384(16)
C30 H30 0.9300
C31 H31 0.9300
C32 C33 1.380(11)
C32 C37 1.406(12)
C33 C34 1.390(12)
C33 H33 0.9300
C34 C35 1.390(14)
C34 H34 0.9300
C35 C36 1.395(15)
C35 H35 0.9300
C36 C37 1.379(12)
C36 H36 0.9300
C37 H37 0.9300
C38 C39 1.390(14)
C38 C43 1.396(15)
C39 C40 1.387(17)
C39 H39 0.9300
C40 C41 1.37(2)
C40 H40 0.9300
C41 C42 1.38(2)
C41 H41 0.9300
C42 C43 1.377(14)
C42 H42 0.9300
C43 H43 0.9300

loop_
_geom_torsion_atom_site_label_1
_geom_torsion_atom_site_label_2
_geom_torsion_atom_site_label_3
_geom_torsion_atom_site_label_4
_geom_torsion
C4 N1 C1 N3 175.3(9)
Au1 N1 C1 N3 -14.3(12)
C4 N1 C1 Fe1 -1.0(15)
Au1 N1 C1 Fe1 169.4(5)
C2 N3 C1 N1 -178.8(7)
C18 N3 C1 N1 -3.1(13)
C2 N3 C1 Fe1 -1.2(5)
C18 N3 C1 Fe1 174.5(6)
C10 N2 C2 N3 -179.1(7)
C10 N2 C2 Fe1 -6.2(14)
C1 N3 C2 N2 177.3(7)
C18 N3 C2 N2 1.5(11)
C1 N3 C2 Fe1 1.2(5)
C18 N3 C2 Fe1 -174.6(6)
C9 C5 C6 C7 0.0
Fe1 C5 C6 C7 60.9(3)
C9 C5 C6 Fe1 -60.9(3)
C5 C6 C7 C8 0.0
Fe1 C6 C7 C8 60.8(3)
C5 C6 C7 Fe1 -60.8(3)
C6 C7 C8 C9 0.0
Fe1 C7 C8 C9 60.0(3)
C6 C7 C8 Fe1 -60.0(3)
C6 C5 C9 C8 0.0
Fe1 C5 C9 C8 -60.2(3)
C6 C5 C9 Fe1 60.2(3)
C7 C8 C9 C5 0.0
Fe1 C8 C9 C5 59.7(3)
C7 C8 C9 Fe1 -59.7(3)
C2 N2 C10 C15 -87.7(11)
C2 N2 C10 C11 98.9(9)
C15 C10 C11 C12 1.7(13)
N2 C10 C11 C12 175.2(7)
C15 C10 C11 C16 -176.1(9)
N2 C10 C11 C16 -2.7(11)
C10 C11 C12 C13 0.2(12)
C16 C11 C12 C13 177.9(9)
C11 C12 C13 C14 -0.9(16)
C12 C13 C14 C15 0(2)
C13 C14 C15 C10 2(2)
C13 C14 C15 C17 -177.4(15)
C11 C10 C15 C14 -2.8(17)
N2 C10 C15 C14 -176.1(11)
C11 C10 C15 C17 176.7(12)
N2 C10 C15 C17 3.4(18)
C1 N3 C18 C19 100.5(9)
C2 N3 C18 C19 -84.9(9)
C1 N3 C18 C23 -80.1(9)
C2 N3 C18 C23 94.6(8)
C23 C18 C19 C20 0.5(10)
N3 C18 C19 C20 179.9(6)
C23 C18 C19 C24 -178.8(7)
N3 C18 C19 C24 0.6(10)
C18 C19 C20 C21 1.5(10)
C24 C19 C20 C21 -179.2(7)
C19 C20 C21 C22 -1.8(11)
C20 C21 C22 C23 0.0(12)
C21 C22 C23 C18 1.9(11)
C21 C22 C23 C25 -176.9(7)
C19 C18 C23 C22 -2.2(10)
N3 C18 C23 C22 178.4(6)
C19 C18 C23 C25 176.6(7)
N3 C18 C23 C25 -2.8(10)
C38 P1 C26 C27 122.2(7)
C32 P1 C26 C27 -127.7(7)
Au1 P1 C26 C27 -3.2(7)
C38 P1 C26 C31 -61.7(7)
C32 P1 C26 C31 48.4(7)
Au1 P1 C26 C31 172.9(6)
C31 C26 C27 C28 -1.9(13)
P1 C26 C27 C28 174.4(8)
C26 C27 C28 C29 1.6(17)
C27 C28 C29 C30 0.8(19)
C28 C29 C30 C31 -2.7(18)
C29 C30 C31 C26 2.4(14)
C27 C26 C31 C30 -0.1(12)
P1 C26 C31 C30 -176.1(7)
C38 P1 C32 C33 -143.5(7)
C26 P1 C32 C33 104.0(7)
Au1 P1 C32 C33 -21.4(7)
C38 P1 C32 C37 37.8(8)
C26 P1 C32 C37 -74.7(8)
Au1 P1 C32 C37 159.9(6)
C37 C32 C33 C34 -0.6(13)
P1 C32 C33 C34 -179.3(6)
C32 C33 C34 C35 1.3(13)
C33 C34 C35 C36 -0.2(15)
C34 C35 C36 C37 -1.6(15)
C35 C36 C37 C32 2.2(15)
C33 C32 C37 C36 -1.2(14)
P1 C32 C37 C36 177.5(7)
C26 P1 C38 C39 -5.8(8)
C32 P1 C38 C39 -116.5(7)
Au1 P1 C38 C39 120.9(7)
C26 P1 C38 C43 176.7(6)
C32 P1 C38 C43 65.9(7)
Au1 P1 C38 C43 -56.6(7)
C43 C38 C39 C40 0.4(13)
P1 C38 C39 C40 -177.0(7)
C38 C39 C40 C41 -0.4(15)
C39 C40 C41 C42 1.0(17)
C40 C41 C42 C43 -1.7(16)
C41 C42 C43 C38 1.8(14)
C39 C38 C43 C42 -1.1(13)
P1 C38 C43 C42 176.5(7)
